data_7213252
loop_
_publ_author_name
'Baaden, Marc'
'Wipff, Georges'
'Yaftian, Mohamed Reza'
'Burgard, Michel'
'Matt, Dominique'

_publ_section_title
;
 Cation coordination by calix[4]arenes bearing amide and/or phosphine
 oxide pendant groups: how many arms are needed to bind Li+ vs. Na+? A
 combined NMR and molecular dynamics study
;
_journal_issue 7
_journal_name_full 'Journal of the Chemical Society, Perkin Transactions 2'
_journal_page_first 1315
_journal_paper_doi 10.1039/b000019l
_journal_year 2000
_chemical_formula_moiety 'C82 H100 N2 Na O8 P2, B F4, 0.5(C7 H16)'
_chemical_formula_sum 'C85.5 H108 B F4 N2 Na O8 P2'
_chemical_formula_weight 2927.13
_chemical_name_systematic ' ?'
_space_group_IT_number 14
_symmetry_cell_setting monoclinic
_symmetry_space_group_name_Hall '-P 2ybc'
_symmetry_space_group_name_H-M 'P 1 21/c 1'
_cell_angle_alpha 90
_cell_angle_beta 92.051(6)
_cell_angle_gamma 90
_cell_formula_units_Z 4
_cell_length_a 27.739(1)
_cell_length_b 24.1268(5)
_cell_length_c 12.2940(5)
_cell_measurement_reflns_used 19248
_cell_measurement_temperature 173
_cell_measurement_theta_max 27.5
_cell_measurement_theta_min 1.4
_cell_volume 8222.5(5)
_computing_publication_material CIFGEN_IN_OpenMoleN_(_1997)
_computing_structure_refinement LSFM_OpenMoleN_(_1997)
_computing_structure_solution Direct_methods_(SIR,_Burla_et_al.,_1989)
_diffrn_ambient_temperature 173
_diffrn_measurement_details
;
  19248 reflections were collected using program Collect
 ("Collect" Data collection software, Nonius B.V., 1998)
 The conditions were as follow : crystal to detector distance =  36. mm.
 Scan angle =  1.2 deg 1 scans of  119 sec per frame.
 Data collection was divided into  4 set(s)
 with the following starting angles and number of frames :

 Set 1 Theta =    6.40 Omega =    0.00 Kappa =    0.00  151 frames
 Set 2 Theta =   -1.60 Kappa = -136.00 Phi   =    0.00   32 frames
 Set 3 Theta =   -6.40 Kappa =    0.00 Phi   =    0.00   40 frames
 Set 4 Theta =   -6.40 Kappa =  -76.00 Phi   =    0.00   26 frames
 Friedel pairs were averaged. Internal R = 0.08
;
_diffrn_measurement_device_type KappaCCD
_diffrn_measurement_method '\p scans'
_diffrn_radiation_monochromator graphite
_diffrn_radiation_type Mo-K\a
_diffrn_radiation_wavelength 0.71073
_diffrn_reflns_av_R_equivalents 0.080
_diffrn_reflns_av_sigmaI/netI 0.333
_diffrn_reflns_limit_h_max 15
_diffrn_reflns_limit_h_min 0
_diffrn_reflns_limit_k_max 31
_diffrn_reflns_limit_k_min 0
_diffrn_reflns_limit_l_max 35
_diffrn_reflns_limit_l_min -35
_diffrn_reflns_number 19248
_diffrn_reflns_theta_max 27.47
_diffrn_reflns_theta_min 2.5
_diffrn_source xray_tube
_diffrn_standards_decay_% 0
_exptl_absorpt_coefficient_mu 0.122
_exptl_absorpt_correction_type none
_exptl_crystal_colour colorless
_exptl_crystal_density_diffrn 1.18
_exptl_crystal_density_method none
_exptl_crystal_description prism
_exptl_crystal_F_000 3124
_exptl_crystal_size_max 0.20
_exptl_crystal_size_mid 0.18
_exptl_crystal_size_min 0.06
_refine_diff_density_max 0.541
_refine_diff_density_min -0.081
_refine_ls_extinction_method none
_refine_ls_goodness_of_fit_all *****
_refine_ls_goodness_of_fit_ref 1.485
_refine_ls_hydrogen_treatment noref
_refine_ls_matrix_type full
_refine_ls_number_constraints 0
_refine_ls_number_parameters 921
_refine_ls_number_reflns 9213
_refine_ls_number_restraints 0
_refine_ls_R_factor_all 0.153
_refine_ls_R_factor_gt 0.058
_refine_ls_shift/esd_mean 0.001
_refine_ls_shift/su_max 0.047
_refine_ls_structure_factor_coef F
_refine_ls_weighting_details 'w = 4Fo^2^/(\s^2^(Fo^2^) + 0.0064 Fo^4^)'
_refine_ls_weighting_scheme calc
_refine_ls_wR_factor_all 1.068
_refine_ls_wR_factor_ref 0.081
_reflns_number_gt 9213
_reflns_number_total 19248
_reflns_threshold_expression >3.0\s(I)
_cod_data_source_file b000019lsup1.cif
_cod_data_source_block st550
_cod_depositor_comments
;
The following automatic conversions were performed:

'_refine_ls_weighting_scheme' value '4Fo^2^/(\s^2^(Fo^2^) + 0.0064
Fo^4^)' was changed to 'calc'. New tag '_refine_ls_weighting_details'
was created. The value of the new tag was set to 'w =
4Fo^2^/(\s^2^(Fo^2^) + 0.0064 Fo^4^)'.

Automatic conversion script
Id: cif_fix_values 3143 2015-03-26 13:38:13Z robertas 

2023-11-23
Z value and formula fixed to values more according to usual
chemical conventions.                 miguel
;
_cod_original_formula_sum 'C171 H216 B2 F8 N4 Na2 O16 P4'
_cod_original_formula_weight 2927.13
_cod_original_formula_moiety 'C171 H216 B2 F8 N4 Na2 O16 P4'
_cod_original_formula_units_Z 2
_cod_original_cell_volume 8222.5(8)
_cod_database_code 7213252

loop_
_symmetry_equiv_pos_as_xyz
x,y,z
-x,1/2+y,1/2-z
-x,-y,-z
+x,1/2-y,1/2+z

loop_
_atom_site_aniso_label
_atom_site_aniso_U_11
_atom_site_aniso_U_22
_atom_site_aniso_U_33
_atom_site_aniso_U_12
_atom_site_aniso_U_13
_atom_site_aniso_U_23
_atom_site_aniso_type_symbol
NA 0.0318(7) 0.0311(7) 0.0263(5) -0.0025(6) 0.0019(5) 0.0003(5) Na
C1 0.027(2) 0.022(2) 0.027(1) 0.005(1) 0.003(1) -0.003(1) C
C2 0.030(2) 0.026(2) 0.036(2) -0.002(2) 0.007(1) -0.001(1) C
C3 0.029(2) 0.025(2) 0.037(2) 0.000(2) -0.000(1) -0.002(1) C
C4 0.035(2) 0.027(2) 0.027(2) 0.003(2) -0.002(1) -0.004(1) C
C5 0.028(2) 0.019(2) 0.024(1) 0.001(1) 0.004(1) -0.005(1) C
C6 0.025(2) 0.021(2) 0.029(1) 0.001(1) 0.006(1) -0.007(1) C
C7 0.037(2) 0.041(2) 0.054(2) -0.011(2) -0.005(2) 0.004(2) C
C8 0.034(2) 0.073(3) 0.117(3) -0.011(2) -0.018(2) 0.025(3) C
C9 0.042(2) 0.070(3) 0.063(2) -0.021(2) -0.001(2) 0.008(2) C
C10 0.077(3) 0.054(3) 0.064(2) -0.031(2) -0.012(2) -0.006(2) C
O1 0.025(1) 0.027(1) 0.024(1) 0.001(1) 0.0047(9) -0.0015(9) O
C11 0.027(2) 0.025(2) 0.034(2) 0.003(2) 0.006(1) -0.002(1) C
P1 0.0256(5) 0.0301(5) 0.0288(4) 0.0021(4) 0.0003(3) -0.0034(4) P
O2 0.044(1) 0.052(2) 0.033(1) 0.000(1) -0.005(1) -0.009(1) O
C12 0.033(2) 0.028(2) 0.024(1) 0.003(2) 0.002(1) -0.002(1) C
C13 0.044(2) 0.030(2) 0.038(2) -0.000(2) 0.003(2) 0.000(2) C
C14 0.044(2) 0.035(2) 0.058(2) -0.006(2) 0.004(2) -0.009(2) C
C15 0.060(3) 0.032(2) 0.065(2) -0.006(2) 0.015(2) -0.005(2) C
C16 0.070(3) 0.043(2) 0.063(2) -0.000(2) 0.003(2) 0.020(2) C
C17 0.048(2) 0.045(2) 0.046(2) 0.002(2) -0.005(2) 0.006(2) C
C18 0.020(2) 0.036(2) 0.033(2) 0.003(2) 0.001(1) -0.001(1) C
C19 0.046(2) 0.046(2) 0.086(3) -0.008(2) 0.026(2) -0.018(2) C
C20 0.060(3) 0.055(3) 0.124(3) -0.013(2) 0.049(2) -0.011(3) C
C21 0.047(2) 0.059(3) 0.067(2) 0.007(2) 0.029(2) 0.004(2) C
C22 0.043(2) 0.061(3) 0.050(2) 0.008(2) 0.012(2) -0.013(2) C
C23 0.032(2) 0.051(2) 0.042(2) -0.002(2) 0.007(2) -0.010(2) C
C24 0.029(2) 0.029(2) 0.021(1) -0.001(2) 0.000(1) -0.001(1) C
C25 0.026(2) 0.022(2) 0.022(1) 0.001(1) 0.001(1) 0.003(1) C
C26 0.030(2) 0.027(2) 0.023(1) -0.003(1) -0.001(1) -0.002(1) C
C27 0.026(2) 0.028(2) 0.032(2) -0.001(2) 0.000(1) 0.005(1) C
C28 0.028(2) 0.023(2) 0.031(2) 0.001(2) 0.001(1) -0.001(1) C
C29 0.028(2) 0.027(2) 0.020(1) -0.000(1) 0.001(1) 0.002(1) C
C30 0.021(2) 0.028(2) 0.024(1) -0.003(1) -0.001(1) 0.005(1) C
C31 0.026(2) 0.043(2) 0.043(2) 0.003(2) -0.005(2) -0.003(2) C
C32 0.065(4) 0.249(6) 0.151(4) 0.002(4) -0.043(3) 0.136(3) C
C33 0.033(3) 0.153(5) 0.111(3) 0.025(3) -0.013(3) -0.061(3) C
C34 0.048(3) 0.086(3) 0.277(6) 0.024(3) -0.078(3) -0.093(4) C
O3 0.022(1) 0.027(1) 0.027(1) -0.003(1) 0.0032(9) 0.0027(9) O
C35 0.033(2) 0.028(2) 0.026(1) -0.003(2) 0.005(1) 0.002(1) C
C36 0.027(2) 0.035(2) 0.031(2) -0.001(2) 0.004(1) 0.000(1) C
O4 0.028(1) 0.047(1) 0.037(1) 0.004(1) 0.005(1) 0.013(1) O
N1 0.029(2) 0.045(2) 0.054(2) 0.003(1) 0.015(1) 0.015(1) N
C37 0.053(2) 0.039(2) 0.066(2) 0.001(2) 0.022(2) 0.019(2) C
C38 0.078(3) 0.076(3) 0.070(2) 0.024(3) 0.025(2) 0.031(2) C
C39 0.041(2) 0.081(3) 0.068(2) 0.001(2) 0.019(2) 0.026(2) C
C40 0.047(3) 0.122(4) 0.098(3) 0.021(3) 0.022(2) 0.044(3) C
C41 0.028(2) 0.025(2) 0.030(2) 0.000(2) 0.001(1) 0.002(1) C
C42 0.031(2) 0.023(2) 0.026(1) -0.004(1) -0.001(1) -0.006(1) C
C43 0.033(2) 0.029(2) 0.034(2) -0.000(2) -0.002(1) -0.006(1) C
C44 0.034(2) 0.032(2) 0.038(2) -0.002(2) 0.005(1) -0.008(2) C
C45 0.040(2) 0.033(2) 0.029(2) -0.004(2) 0.009(1) -0.004(1) C
C46 0.031(2) 0.024(2) 0.026(1) -0.005(2) 0.000(1) -0.004(1) C
C47 0.025(2) 0.022(2) 0.030(2) -0.006(1) 0.001(1) -0.005(1) C
C48 0.042(2) 0.044(2) 0.051(2) 0.010(2) 0.016(2) -0.002(2) C
C49 0.053(3) 0.071(3) 0.092(3) 0.002(2) 0.036(2) -0.001(2) C
C50 0.046(2) 0.111(4) 0.075(3) 0.037(2) 0.020(2) 0.001(3) C
C51 0.068(3) 0.054(3) 0.073(2) 0.006(2) 0.025(2) -0.021(2) C
O5 0.022(1) 0.028(1) 0.029(1) -0.003(1) -0.0006(9) -0.0048(9) O
C52 0.028(2) 0.029(2) 0.035(2) -0.004(2) -0.002(1) -0.002(1) C
P2 0.0309(5) 0.0281(5) 0.0292(4) -0.0053(4) 0.0046(4) -0.0025(4) P
O6 0.044(1) 0.043(1) 0.032(1) -0.003(1) 0.007(1) -0.007(1) O
C53 0.030(2) 0.031(2) 0.037(2) -0.010(2) 0.002(1) 0.005(1) C
C54 0.041(2) 0.046(2) 0.039(2) -0.011(2) 0.003(2) 0.001(2) C
C55 0.049(2) 0.064(3) 0.040(2) -0.019(2) -0.007(2) 0.000(2) C
C56 0.052(3) 0.060(3) 0.056(2) -0.020(2) -0.014(2) 0.010(2) C
C57 0.031(2) 0.054(3) 0.079(3) -0.005(2) 0.002(2) 0.011(2) C
C58 0.035(2) 0.045(2) 0.057(2) -0.001(2) 0.003(2) -0.003(2) C
C59 0.028(2) 0.027(2) 0.031(2) -0.009(2) -0.002(1) -0.005(1) C
C60 0.046(2) 0.041(2) 0.035(2) 0.001(2) -0.001(2) -0.000(2) C
C61 0.071(3) 0.042(2) 0.052(2) 0.008(2) -0.013(2) 0.009(2) C
C62 0.052(3) 0.046(2) 0.066(2) 0.009(2) -0.007(2) -0.017(2) C
C63 0.043(2) 0.045(2) 0.056(2) -0.005(2) 0.009(2) -0.019(2) C
C64 0.039(2) 0.034(2) 0.038(2) -0.003(2) 0.005(2) -0.010(2) C
C65 0.038(2) 0.031(2) 0.021(1) -0.003(2) 0.004(1) -0.000(1) C
C66 0.035(2) 0.025(2) 0.020(1) -0.001(2) 0.002(1) 0.003(1) C
C67 0.033(2) 0.035(2) 0.026(1) 0.005(2) 0.005(1) -0.002(1) C
C68 0.032(2) 0.028(2) 0.031(2) -0.000(2) 0.005(1) 0.003(1) C
C69 0.030(2) 0.025(2) 0.028(1) -0.003(2) 0.004(1) 0.000(1) C
C70 0.028(2) 0.026(2) 0.023(1) 0.003(1) 0.003(1) 0.003(1) C
C71 0.027(2) 0.030(2) 0.022(1) 0.001(2) 0.002(1) 0.006(1) C
C72 0.037(2) 0.039(2) 0.039(2) -0.003(2) 0.017(1) -0.003(2) C
C73 0.057(2) 0.060(3) 0.079(2) -0.010(2) 0.040(2) -0.013(2) C
C74 0.057(2) 0.064(3) 0.055(2) -0.007(2) 0.025(2) 0.016(2) C
C75 0.041(2) 0.064(3) 0.070(2) -0.004(2) 0.023(2) -0.007(2) C
O7 0.025(1) 0.033(1) 0.025(1) -0.001(1) 0.0022(9) 0.0035(9) O
C76 0.031(2) 0.033(2) 0.026(2) 0.005(2) -0.001(1) 0.003(1) C
C77 0.029(2) 0.034(2) 0.027(1) -0.001(2) 0.002(1) -0.005(1) C
O8 0.033(1) 0.039(1) 0.037(1) -0.006(1) -0.003(1) 0.008(1) O
N2 0.027(2) 0.044(2) 0.044(1) -0.002(1) -0.005(1) 0.008(1) N
C78 0.048(2) 0.049(2) 0.048(2) 0.003(2) -0.011(2) 0.009(2) C
C79 0.087(4) 0.057(3) 0.095(3) 0.017(3) 0.003(3) 0.014(3) C
C80 0.034(2) 0.091(3) 0.090(3) -0.018(2) -0.018(2) 0.039(3) C
C81 0.110(4) 0.080(3) 0.149(4) -0.056(3) -0.072(3) 0.030(3) C
C82 0.031(2) 0.024(2) 0.027(1) 0.002(1) 0.008(1) 0.003(1) C
B 0.078(3) 0.058(3) 0.036(2) -0.007(3) 0.012(2) -0.008(2) B
F1 0.082(2) 0.122(2) 0.048(1) 0.008(2) -0.003(1) 0.016(1) F
F2 0.094(2) 0.093(2) 0.049(1) -0.003(2) 0.029(1) -0.011(1) F
F3 0.107(2) 0.069(2) 0.101(2) -0.027(2) 0.011(2) -0.038(1) F
F4 0.095(2) 0.074(2) 0.043(1) 0.012(1) 0.009(1) -0.010(1) F

loop_
_atom_site_label
_atom_site_fract_x
_atom_site_fract_y
_atom_site_fract_z
_atom_site_U_iso_or_equiv
_atom_site_occupancy
_atom_site_thermal_displace_type
_atom_site_calc_flag
_atom_site_calc_attached_atom
_atom_site_type_symbol
NA 0.81404(4) 0.00739(5) 0.88171(9) 0.0296(6) 1.000 Uani ? ? Na
C1 0.7136(1) -0.1286(1) 0.8496(2) 0.025(2) 1.000 Uani ? ? C
C2 0.6686(1) -0.1518(1) 0.8250(2) 0.030(2) 1.000 Uani ? ? C
C3 0.6423(1) -0.1409(1) 0.7288(2) 0.030(2) 1.000 Uani ? ? C
C4 0.6626(1) -0.1024(1) 0.6583(2) 0.030(2) 1.000 Uani ? ? C
C5 0.7068(1) -0.0768(1) 0.6788(2) 0.024(2) 1.000 Uani ? ? C
C6 0.7332(1) -0.0932(1) 0.7723(2) 0.024(2) 1.000 Uani ? ? C
C7 0.5946(1) -0.1697(2) 0.6984(3) 0.043(2) 1.000 Uani ? ? C
C8 0.5576(2) -0.1285(2) 0.6483(4) 0.066(3) 1.000 Uani ? ? C
C9 0.5718(1) -0.1975(2) 0.7958(3) 0.057(3) 1.000 Uani ? ? C
C10 0.6049(2) -0.2145(2) 0.6126(3) 0.064(3) 1.000 Uani ? ? C
O1 0.77995(7) -0.07214(9) 0.7927(1) 0.025(1) 1.000 Uani ? ? O
C11 0.8161(1) -0.0947(1) 0.7222(2) 0.028(2) 1.000 Uani ? ? C
P1 0.85132(3) -0.15044(4) 0.78604(6) 0.0281(4) 1.000 Uani ? ? P
O2 0.87211(9) -0.1362(1) 0.8953(2) 0.042(1) 1.000 Uani ? ? O
C12 0.8157(1) -0.2127(1) 0.7866(2) 0.028(2) 1.000 Uani ? ? C
C13 0.7784(1) -0.2250(1) 0.7112(3) 0.037(2) 1.000 Uani ? ? C
C14 0.7546(1) -0.2754(2) 0.7140(3) 0.045(2) 1.000 Uani ? ? C
C15 0.7680(1) -0.3148(2) 0.7914(3) 0.050(2) 1.000 Uani ? ? C
C16 0.8046(2) -0.3036(2) 0.8657(3) 0.057(2) 1.000 Uani ? ? C
C17 0.8275(1) -0.2526(2) 0.8650(3) 0.046(2) 1.000 Uani ? ? C
C18 0.8967(1) -0.1614(1) 0.6849(2) 0.028(2) 1.000 Uani ? ? C
C19 0.9304(1) -0.1206(2) 0.6711(3) 0.057(2) 1.000 Uani ? ? C
C20 0.9659(2) -0.1267(2) 0.5948(4) 0.074(3) 1.000 Uani ? ? C
C21 0.9682(1) -0.1748(2) 0.5342(3) 0.057(2) 1.000 Uani ? ? C
C22 0.9354(1) -0.2159(2) 0.5476(3) 0.051(2) 1.000 Uani ? ? C
C23 0.8988(1) -0.2091(2) 0.6224(3) 0.041(2) 1.000 Uani ? ? C
C24 0.7234(1) -0.0299(1) 0.6054(2) 0.026(2) 1.000 Uani ? ? C
C25 0.7000(1) 0.0245(1) 0.6378(2) 0.023(2) 1.000 Uani ? ? C
C26 0.6523(1) 0.0358(1) 0.6044(2) 0.027(2) 1.000 Uani ? ? C
C27 0.6276(1) 0.0832(1) 0.6371(2) 0.029(2) 1.000 Uani ? ? C
C28 0.6526(1) 0.1188(1) 0.7091(2) 0.027(2) 1.000 Uani ? ? C
C29 0.6999(1) 0.1101(1) 0.7444(2) 0.024(2) 1.000 Uani ? ? C
C30 0.7239(1) 0.0633(1) 0.7046(2) 0.024(2) 1.000 Uani ? ? C
C31 0.5763(1) 0.0970(2) 0.5931(3) 0.036(2) 1.000 Uani ? ? C
C32 0.5812(2) 0.1395(3) 0.5031(5) 0.135(4) 1.000 Uani ? ? C
C33 0.5465(2) 0.1250(3) 0.6761(4) 0.082(3) 1.000 Uani ? ? C
C34 0.5503(2) 0.0483(2) 0.5488(6) 0.104(4) 1.000 Uani ? ? C
O3 0.77292(7) 0.05534(8) 0.7333(1) 0.025(1) 1.000 Uani ? ? O
C35 0.8030(1) 0.0858(1) 0.6605(2) 0.029(2) 1.000 Uani ? ? C
C36 0.8550(1) 0.0683(1) 0.6810(2) 0.031(2) 1.000 Uani ? ? C
O4 0.86559(8) 0.0326(1) 0.7499(2) 0.037(1) 1.000 Uani ? ? O
N1 0.8879(1) 0.0931(1) 0.6214(2) 0.041(2) 1.000 Uani ? ? N
C37 0.8772(1) 0.1368(2) 0.5393(3) 0.052(2) 1.000 Uani ? ? C
C38 0.8899(2) 0.1223(2) 0.4261(3) 0.075(3) 1.000 Uani ? ? C
C39 0.9392(1) 0.0798(2) 0.6457(3) 0.061(3) 1.000 Uani ? ? C
C40 0.9546(2) 0.0295(2) 0.5898(4) 0.082(3) 1.000 Uani ? ? C
C41 0.7242(1) 0.1496(1) 0.8272(2) 0.027(2) 1.000 Uani ? ? C
C42 0.7101(1) 0.1357(1) 0.9428(2) 0.026(2) 1.000 Uani ? ? C
C43 0.6665(1) 0.1548(1) 0.9826(2) 0.032(2) 1.000 Uani ? ? C
C44 0.6514(1) 0.1422(1) 1.0872(3) 0.035(2) 1.000 Uani ? ? C
C45 0.6809(1) 0.1060(1) 1.1492(2) 0.034(2) 1.000 Uani ? ? C
C46 0.7240(1) 0.0845(1) 1.1129(2) 0.027(2) 1.000 Uani ? ? C
C47 0.7395(1) 0.1029(1) 1.0109(2) 0.025(2) 1.000 Uani ? ? C
C48 0.6059(1) 0.1675(2) 1.1336(3) 0.046(2) 1.000 Uani ? ? C
C49 0.5766(2) 0.1228(2) 1.1905(4) 0.070(3) 1.000 Uani ? ? C
C50 0.5733(2) 0.1939(2) 1.0463(3) 0.073(3) 1.000 Uani ? ? C
C51 0.6214(2) 0.2116(2) 1.2185(3) 0.064(3) 1.000 Uani ? ? C
O5 0.78539(7) 0.08697(9) 0.9764(2) 0.026(1) 1.000 Uani ? ? O
C52 0.8248(1) 0.1157(1) 1.0307(2) 0.031(2) 1.000 Uani ? ? C
P2 0.84614(3) 0.17776(4) 0.96011(6) 0.0294(4) 1.000 Uani ? ? P
O6 0.85739(8) 0.1678(1) 0.8449(2) 0.039(1) 1.000 Uani ? ? O
C53 0.8987(1) 0.1947(1) 1.0461(2) 0.032(2) 1.000 Uani ? ? C
C54 0.8963(1) 0.2271(2) 1.1402(3) 0.042(2) 1.000 Uani ? ? C
C55 0.9379(1) 0.2366(2) 1.2058(3) 0.050(2) 1.000 Uani ? ? C
C56 0.9809(1) 0.2130(2) 1.1789(3) 0.056(2) 1.000 Uani ? ? C
C57 0.9838(1) 0.1804(2) 1.0865(3) 0.051(2) 1.000 Uani ? ? C
C58 0.9424(1) 0.1718(2) 1.0201(3) 0.045(2) 1.000 Uani ? ? C
C59 0.8019(1) 0.2327(1) 0.9727(2) 0.029(2) 1.000 Uani ? ? C
C60 0.7967(1) 0.2699(2) 0.8861(3) 0.040(2) 1.000 Uani ? ? C
C61 0.7636(2) 0.3132(2) 0.8896(3) 0.054(2) 1.000 Uani ? ? C
C62 0.7351(2) 0.3193(2) 0.9770(3) 0.054(2) 1.000 Uani ? ? C
C63 0.7390(1) 0.2821(2) 1.0629(3) 0.048(2) 1.000 Uani ? ? C
C64 0.7724(1) 0.2394(1) 1.0616(3) 0.037(2) 1.000 Uani ? ? C
C65 0.7503(1) 0.0390(1) 1.1774(2) 0.029(2) 1.000 Uani ? ? C
C66 0.7270(1) -0.0169(1) 1.1527(2) 0.026(2) 1.000 Uani ? ? C
C67 0.6841(1) -0.0316(1) 1.2024(2) 0.031(2) 1.000 Uani ? ? C
C68 0.6595(1) -0.0808(1) 1.1788(2) 0.030(2) 1.000 Uani ? ? C
C69 0.6785(1) -0.1150(1) 1.0995(2) 0.027(2) 1.000 Uani ? ? C
C70 0.7212(1) -0.1028(1) 1.0484(2) 0.026(2) 1.000 Uani ? ? C
C71 0.7457(1) -0.0545(1) 1.0793(2) 0.026(2) 1.000 Uani ? ? C
C72 0.6153(1) -0.0990(1) 1.2416(3) 0.038(2) 1.000 Uani ? ? C
C73 0.5939(1) -0.0512(2) 1.3070(3) 0.065(3) 1.000 Uani ? ? C
C74 0.6311(1) -0.1446(2) 1.3212(3) 0.058(2) 1.000 Uani ? ? C
C75 0.5759(1) -0.1221(2) 1.1646(3) 0.057(2) 1.000 Uani ? ? C
O7 0.79089(7) -0.04360(9) 1.0362(1) 0.027(1) 1.000 Uani ? ? O
C76 0.8293(1) -0.0679(1) 1.1030(2) 0.030(2) 1.000 Uani ? ? C
C77 0.8756(1) -0.0382(1) 1.0794(2) 0.030(2) 1.000 Uani ? ? C
O8 0.87653(8) -0.00126(9) 1.0093(2) 0.036(1) 1.000 Uani ? ? O
N2 0.9154(1) -0.0531(1) 1.1384(2) 0.037(2) 1.000 Uani ? ? N
C78 0.9161(1) -0.0945(2) 1.2257(3) 0.048(2) 1.000 Uani ? ? C
C79 0.9354(2) -0.1493(2) 1.1884(4) 0.078(3) 1.000 Uani ? ? C
C80 0.9606(1) -0.0237(2) 1.1185(4) 0.066(3) 1.000 Uani ? ? C
C81 0.9640(2) 0.0307(2) 1.1805(5) 0.110(4) 1.000 Uani ? ? C
C82 0.7394(1) -0.1407(1) 0.9581(2) 0.027(2) 1.000 Uani ? ? C
B 0.8185(2) -0.0171(2) 0.4119(3) 0.055(3) 1.000 Uani ? ? B
F1 0.8424(1) -0.0262(1) 0.5105(2) 0.078(2) 1.000 Uani ? ? F
F2 0.85053(9) -0.0039(1) 0.3318(2) 0.076(2) 1.000 Uani ? ? F
F3 0.7913(1) -0.0614(1) 0.3787(2) 0.091(2) 1.000 Uani ? ? F
F4 0.78715(9) 0.0279(1) 0.4269(2) 0.067(1) 1.000 Uani ? ? F
C83 0.6306(2) 0.9977(2) 0.8989(4) 0.080(1) 1.000 Uiso ? ? C
C84 0.5884(3) 0.9774(4) 0.8941(7) 0.066(2) 0.500 Uiso ? ? C
C85 0.5418(2) 1.0007(2) 0.9614(4) 0.079(1) 1.000 Uiso ? ? C
C86 0.4984(3) 1.0193(4) 1.0351(6) 0.064(2) 0.500 Uiso ? ? C
C84a 0.5833(4) 1.0183(4) 0.9638(8) 0.078(3) 0.500 Uiso ? ? C
H1 0.6551 -0.1763 0.8763 0.0396 1.000 Uiso calc C2 H
H2 0.6452 -0.0933 0.5928 0.0390 1.000 Uiso calc C4 H
H3 0.5284 -0.1475 0.6302 0.0975 1.000 Uiso calc C8 H
H4 0.5515 -0.1000 0.6993 0.0975 1.000 Uiso calc C8 H
H5 0.5701 -0.1127 0.5843 0.0975 1.000 Uiso calc C8 H
H6 0.5424 -0.2147 0.7727 0.0760 1.000 Uiso calc C9 H
H7 0.5933 -0.2247 0.8255 0.0760 1.000 Uiso calc C9 H
H8 0.5656 -0.1704 0.8496 0.0760 1.000 Uiso calc C9 H
H9 0.5757 -0.2330 0.5923 0.0847 1.000 Uiso calc C10 H
H10 0.6178 -0.1975 0.5503 0.0847 1.000 Uiso calc C10 H
H11 0.6274 -0.2404 0.6424 0.0847 1.000 Uiso calc C10 H
H12 0.8375 -0.0657 0.7034 0.0372 1.000 Uiso calc C11 H
H13 0.8003 -0.1086 0.6581 0.0372 1.000 Uiso calc C11 H
H14 0.7693 -0.1984 0.6573 0.0483 1.000 Uiso calc C13 H
H15 0.7290 -0.2830 0.6627 0.0595 1.000 Uiso calc C14 H
H16 0.7519 -0.3495 0.7929 0.0676 1.000 Uiso calc C15 H
H17 0.8142 -0.3308 0.9180 0.0762 1.000 Uiso calc C16 H
H18 0.8519 -0.2448 0.9190 0.0601 1.000 Uiso calc C17 H
H19 0.9296 -0.0880 0.7140 0.0766 1.000 Uiso calc C19 H
H20 0.9886 -0.0978 0.5845 0.1019 1.000 Uiso calc C20 H
H21 0.9927 -0.1792 0.4829 0.0741 1.000 Uiso calc C21 H
H22 0.9372 -0.2491 0.5065 0.0665 1.000 Uiso calc C22 H
H23 0.8753 -0.2374 0.6302 0.0540 1.000 Uiso calc C23 H
H24 0.7145 -0.0382 0.5318 0.0342 1.000 Uiso calc C24 H
H25 0.7575 -0.0264 0.6126 0.0342 1.000 Uiso calc C24 H
H26 0.6359 0.0101 0.5576 0.0348 1.000 Uiso calc C26 H
H27 0.6363 0.1505 0.7351 0.0357 1.000 Uiso calc C28 H
H28 0.5501 0.1490 0.4740 0.2031 1.000 Uiso calc C32 H
H29 0.5967 0.1718 0.5318 0.2031 1.000 Uiso calc C32 H
H30 0.6000 0.1244 0.4472 0.2031 1.000 Uiso calc C32 H
H31 0.5153 0.1326 0.6453 0.1288 1.000 Uiso calc C33 H
H32 0.5437 0.1014 0.7374 0.1288 1.000 Uiso calc C33 H
H33 0.5616 0.1587 0.6982 0.1288 1.000 Uiso calc C33 H
H34 0.5190 0.0591 0.5230 0.1804 1.000 Uiso calc C34 H
H35 0.5676 0.0331 0.4905 0.1804 1.000 Uiso calc C34 H
H36 0.5475 0.0212 0.6044 0.1804 1.000 Uiso calc C34 H
H37 0.7999 0.1244 0.6735 0.0376 1.000 Uiso calc C35 H
H38 0.7933 0.0779 0.5872 0.0376 1.000 Uiso calc C35 H
H39 0.8947 0.1691 0.5603 0.0680 1.000 Uiso calc C37 H
H40 0.8436 0.1444 0.5393 0.0680 1.000 Uiso calc C37 H
H41 0.8819 0.1524 0.3790 0.0964 1.000 Uiso calc C38 H
H42 0.9235 0.1150 0.4240 0.0964 1.000 Uiso calc C38 H
H43 0.8724 0.0904 0.4030 0.0964 1.000 Uiso calc C38 H
H44 0.9437 0.0745 0.7219 0.0819 1.000 Uiso calc C39 H
H45 0.9584 0.1100 0.6232 0.0819 1.000 Uiso calc C39 H
H46 0.9877 0.0226 0.6076 0.1148 1.000 Uiso calc C40 H
H47 0.9358 -0.0010 0.6121 0.1148 1.000 Uiso calc C40 H
H48 0.9505 0.0344 0.5133 0.1148 1.000 Uiso calc C40 H
H49 0.7146 0.1865 0.8107 0.0355 1.000 Uiso calc C41 H
H50 0.7583 0.1465 0.8226 0.0355 1.000 Uiso calc C41 H
H51 0.6463 0.1773 0.9368 0.0417 1.000 Uiso calc C43 H
H52 0.6709 0.0956 1.2194 0.0442 1.000 Uiso calc C45 H
H53 0.5485 0.1390 1.2188 0.0926 1.000 Uiso calc C49 H
H54 0.5675 0.0947 1.1396 0.0926 1.000 Uiso calc C49 H
H55 0.5956 0.1070 1.2482 0.0926 1.000 Uiso calc C49 H
H56 0.5456 0.2090 1.0788 0.1001 1.000 Uiso calc C50 H
H57 0.5903 0.2227 1.0113 0.1001 1.000 Uiso calc C50 H
H58 0.5635 0.1667 0.9942 0.1001 1.000 Uiso calc C50 H
H59 0.5935 0.2277 1.2483 0.0836 1.000 Uiso calc C51 H
H60 0.6404 0.1947 1.2751 0.0836 1.000 Uiso calc C51 H
H61 0.6397 0.2395 1.1846 0.0836 1.000 Uiso calc C51 H
H62 0.8511 0.0906 1.0386 0.0400 1.000 Uiso calc C52 H
H63 0.8148 0.1266 1.1005 0.0400 1.000 Uiso calc C52 H
H64 0.8664 0.2428 1.1596 0.0547 1.000 Uiso calc C54 H
H65 0.9363 0.2593 1.2687 0.0666 1.000 Uiso calc C55 H
H66 1.0090 0.2191 1.2240 0.0731 1.000 Uiso calc C56 H
H67 1.0136 0.1641 1.0684 0.0715 1.000 Uiso calc C57 H
H68 0.9445 0.1498 0.9563 0.0594 1.000 Uiso calc C58 H
H69 0.7753 0.2145 1.1215 0.0475 1.000 Uiso calc C64 H
H70 0.7187 0.2859 1.1230 0.0622 1.000 Uiso calc C63 H
H71 0.7127 0.3490 0.9790 0.0713 1.000 Uiso calc C62 H
H72 0.7609 0.3387 0.8307 0.0721 1.000 Uiso calc C61 H
H73 0.8159 0.2656 0.8242 0.0527 1.000 Uiso calc C60 H
H74 0.7486 0.0466 1.2529 0.0390 1.000 Uiso calc C65 H
H75 0.7831 0.0380 1.1577 0.0390 1.000 Uiso calc C65 H
H76 0.6712 -0.0070 1.2542 0.0406 1.000 Uiso calc C67 H
H77 0.6617 -0.1479 1.0795 0.0357 1.000 Uiso calc C69 H
H78 0.5668 -0.0642 1.3444 0.0838 1.000 Uiso calc C73 H
H79 0.6176 -0.0378 1.3582 0.0838 1.000 Uiso calc C73 H
H80 0.5842 -0.0222 1.2589 0.0838 1.000 Uiso calc C73 H
H81 0.6041 -0.1564 1.3609 0.0753 1.000 Uiso calc C74 H
H82 0.6434 -0.1751 1.2820 0.0753 1.000 Uiso calc C74 H
H83 0.6554 -0.1307 1.3702 0.0753 1.000 Uiso calc C74 H
H84 0.5490 -0.1330 1.2052 0.0752 1.000 Uiso calc C75 H
H85 0.5662 -0.0944 1.1134 0.0752 1.000 Uiso calc C75 H
H86 0.5881 -0.1533 1.1271 0.0752 1.000 Uiso calc C75 H
H87 0.8323 -0.1061 1.0861 0.0392 1.000 Uiso calc C76 H
H88 0.8225 -0.0638 1.1777 0.0392 1.000 Uiso calc C76 H
H89 0.8841 -0.0997 1.2490 0.0632 1.000 Uiso calc C78 H
H90 0.9358 -0.0814 1.2849 0.0632 1.000 Uiso calc C78 H
H91 0.9353 -0.1750 1.2468 0.1034 1.000 Uiso calc C79 H
H92 0.9157 -0.1628 1.1294 0.1034 1.000 Uiso calc C79 H
H93 0.9675 -0.1445 1.1653 0.1034 1.000 Uiso calc C79 H
H94 0.9622 -0.0162 1.0428 0.0940 1.000 Uiso calc C80 H
H95 0.9870 -0.0466 1.1410 0.0940 1.000 Uiso calc C80 H
H96 0.9936 0.0485 1.1657 0.1495 1.000 Uiso calc C81 H
H97 0.9378 0.0539 1.1581 0.1495 1.000 Uiso calc C81 H
H98 0.9626 0.0236 1.2563 0.1495 1.000 Uiso calc C81 H
H99 0.7730 -0.1348 0.9512 0.0352 1.000 Uiso calc C82 H
H100 0.7338 -0.1782 0.9774 0.0352 1.000 Uiso calc C82 H

loop_
_atom_type_symbol
_atom_type_scat_dispersion_real
_atom_type_scat_dispersion_imag
_atom_type_scat_source
C 0.002 0.002 International_Tables_Vol_IV_Table_2.3.1
H 0.000 0.000 International_Tables_Vol_IV_Table_2.3.1
B 0.000 0.001 International_Tables_Vol_IV_Table_2.3.1
F 0.014 0.010 International_Tables_Vol_IV_Table_2.3.1
N 0.004 0.003 International_Tables_Vol_IV_Table_2.3.1
Na 0.030 0.025 International_Tables_Vol_IV_Table_2.3.1
O 0.008 0.006 International_Tables_Vol_IV_Table_2.3.1
P 0.090 0.095 International_Tables_Vol_IV_Table_2.3.1

loop_
_geom_angle_atom_site_label_1
_geom_angle_atom_site_label_2
_geom_angle_atom_site_label_3
_geom_angle
_geom_angle_site_symmetry_2
_geom_angle_site_symmetry_3
O1 NA O3 82.53(8) . .
O1 NA O4 97.88(9) . .
O1 NA O5 137.23(9) . .
O1 NA O7 80.56(8) . .
O1 NA O8 121.0(1) . .
O3 NA O4 68.04(8) . .
O3 NA O5 80.06(8) . .
O3 NA O7 136.10(9) . .
O3 NA O8 151.8(1) . .
O4 NA O5 111.0(1) . .
O4 NA O7 154.4(1) . .
O4 NA O8 91.85(9) . .
O5 NA O7 85.55(8) . .
O5 NA O8 89.78(9) . .
O7 NA O8 68.07(8) . .
C2 C1 C3 28.4(2) . .
C2 C1 C5 88.7(2) . .
C2 C1 C6 117.6(3) . .
C2 C1 O1 148.4(2) . .
C2 C1 C82 120.3(3) . .
C3 C1 C5 60.3(1) . .
C3 C1 C6 89.2(2) . .
C3 C1 O1 120.0(2) . .
C3 C1 C82 148.7(2) . .
C5 C1 C6 29.1(2) . .
C5 C1 O1 59.9(1) . .
C5 C1 C82 150.7(2) . .
C6 C1 O1 30.9(2) . .
C6 C1 C82 122.1(3) . .
O1 C1 C82 91.3(2) . .
C1 C2 C3 123.2(3) . .
C1 C2 C4 91.1(2) . .
C1 C2 C6 31.3(2) . .
C3 C2 C4 32.1(2) . .
C3 C2 C6 91.8(2) . .
C4 C2 C6 59.9(1) . .
C1 C3 C2 28.4(2) . .
C1 C3 C4 87.8(2) . .
C1 C3 C5 59.8(1) . .
C1 C3 C7 151.2(3) . .
C1 C3 C10 138.4(2) . .
C2 C3 C4 116.2(3) . .
C2 C3 C5 88.2(2) . .
C2 C3 C7 122.9(3) . .
C2 C3 C10 123.3(3) . .
C4 C3 C5 28.0(2) . .
C4 C3 C7 120.9(3) . .
C4 C3 C10 106.7(2) . .
C5 C3 C7 148.8(2) . .
C5 C3 C10 126.8(2) . .
C7 C3 C10 36.3(2) . .
C2 C4 C3 31.8(2) . .
C2 C4 C5 91.9(2) . .
C2 C4 C6 60.4(1) . .
C3 C4 C5 123.7(3) . .
C3 C4 C6 92.2(2) . .
C5 C4 C6 31.5(2) . .
C1 C5 C3 59.9(1) . .
C1 C5 C4 88.3(2) . .
C1 C5 C6 29.2(2) . .
C1 C5 O1 59.4(1) . .
C1 C5 C24 150.4(2) . .
C3 C5 C4 28.4(2) . .
C3 C5 C6 88.9(2) . .
C3 C5 O1 119.1(2) . .
C3 C5 C24 148.3(2) . .
C4 C5 C6 117.2(3) . .
C4 C5 O1 147.2(2) . .
C4 C5 C24 120.4(3) . .
C6 C5 O1 30.2(2) . .
C6 C5 C24 122.3(3) . .
O1 C5 C24 92.4(2) . .
C1 C6 C2 31.1(2) . .
C1 C6 C4 90.7(2) . .
C1 C6 C5 121.7(3) . .
C1 C6 O1 118.4(3) . .
C1 C6 C11 124.2(2) . .
C2 C6 C4 59.7(1) . .
C2 C6 C5 90.8(2) . .
C2 C6 O1 149.4(2) . .
C2 C6 C11 142.6(2) . .
C4 C6 C5 31.2(2) . .
C4 C6 O1 150.8(2) . .
C4 C6 C11 128.6(2) . .
C5 C6 O1 119.8(3) . .
C5 C6 C11 105.8(2) . .
O1 C6 C11 33.5(1) . .
C3 C7 C8 111.3(3) . .
C3 C7 C9 112.7(3) . .
C3 C7 C10 107.8(3) . .
C8 C7 C9 108.0(4) . .
C8 C7 C10 108.3(4) . .
C9 C7 C10 108.6(3) . .
C7 C8 C9 35.8(2) . .
C7 C9 C8 36.2(2) . .
C7 C9 C10 35.9(2) . .
C8 C9 C10 60.3(2) . .
C3 C10 C7 35.9(2) . .
C3 C10 C9 61.5(2) . .
C7 C10 C9 35.5(2) . .
NA O1 C1 127.9(1) . .
NA O1 C5 127.7(1) . .
NA O1 C6 136.0(2) . .
NA O1 C11 107.6(2) . .
C1 O1 C5 60.7(1) . .
C1 O1 C6 30.7(2) . .
C1 O1 C11 120.7(2) . .
C5 O1 C6 30.0(2) . .
C5 O1 C11 102.7(2) . .
C6 O1 C11 114.2(2) . .
C6 C11 O1 32.3(1) . .
C6 C11 P1 113.8(2) . .
O1 C11 P1 112.9(2) . .
C11 P1 O2 113.8(2) . .
C11 P1 C12 109.4(2) . .
C11 P1 C18 100.7(1) . .
O2 P1 C12 112.7(1) . .
O2 P1 C18 113.3(2) . .
C12 P1 C18 106.0(2) . .
P1 C12 C13 124.7(3) . .
P1 C12 C14 154.1(2) . .
P1 C12 C16 146.7(2) . .
P1 C12 C17 117.7(3) . .
C13 C12 C14 29.4(2) . .
C13 C12 C16 88.4(2) . .
C13 C12 C17 117.5(3) . .
C14 C12 C16 58.9(2) . .
C14 C12 C17 88.1(3) . .
C16 C12 C17 29.2(2) . .
C12 C13 C14 120.9(3) . .
C12 C13 C15 91.0(2) . .
C12 C13 C17 31.2(2) . .
C14 C13 C15 29.9(2) . .
C14 C13 C17 89.7(3) . .
C15 C13 C17 59.7(2) . .
C12 C14 C13 29.7(2) . .
C12 C14 C15 90.5(3) . .
C12 C14 C16 60.6(2) . .
C13 C14 C15 120.1(4) . .
C13 C14 C16 90.3(3) . .
C15 C14 C16 29.9(2) . .
C13 C15 C14 29.9(2) . .
C13 C15 C16 89.9(3) . .
C13 C15 C17 59.8(2) . .
C14 C15 C16 119.8(4) . .
C14 C15 C17 89.7(3) . .
C16 C15 C17 30.1(2) . .
C12 C16 C14 60.4(2) . .
C12 C16 C15 90.8(3) . .
C12 C16 C17 29.4(2) . .
C14 C16 C15 30.3(2) . .
C14 C16 C17 89.8(3) . .
C15 C16 C17 120.1(4) . .
C12 C17 C13 31.3(2) . .
C12 C17 C15 91.8(3) . .
C12 C17 C16 121.5(4) . .
C13 C17 C15 60.5(2) . .
C13 C17 C16 90.2(3) . .
C15 C17 C16 29.7(2) . .
P1 C18 C19 118.2(3) . .
P1 C18 C20 148.1(2) . .
P1 C18 C22 152.8(2) . .
P1 C18 C23 122.8(3) . .
C19 C18 C20 29.9(2) . .
C19 C18 C22 88.9(2) . .
C19 C18 C23 119.0(3) . .
C20 C18 C22 59.1(2) . .
C20 C18 C23 89.1(2) . .
C22 C18 C23 30.0(2) . .
C18 C19 C20 120.7(4) . .
C18 C19 C21 90.8(3) . .
C18 C19 C23 30.7(2) . .
C20 C19 C21 29.9(2) . .
C20 C19 C23 90.0(3) . .
C21 C19 C23 60.1(2) . .
C18 C20 C19 29.4(2) . .
C18 C20 C21 90.5(3) . .
C18 C20 C22 60.9(2) . .
C19 C20 C21 119.9(4) . .
C19 C20 C22 90.3(3) . .
C21 C20 C22 29.7(2) . .
C19 C21 C20 30.2(2) . .
C19 C21 C22 90.0(3) . .
C19 C21 C23 59.5(2) . .
C20 C21 C22 120.2(4) . .
C20 C21 C23 89.6(3) . .
C22 C21 C23 30.6(2) . .
C18 C22 C20 60.1(2) . .
C18 C22 C21 90.3(3) . .
C18 C22 C23 29.7(2) . .
C20 C22 C21 30.2(2) . .
C20 C22 C23 89.7(3) . .
C21 C22 C23 119.9(4) . .
C18 C23 C19 30.3(2) . .
C18 C23 C21 90.8(3) . .
C18 C23 C22 120.3(4) . .
C19 C23 C21 60.4(2) . .
C19 C23 C22 90.0(3) . .
C21 C23 C22 29.5(2) . .
C5 C24 C25 110.0(2) . .
C24 C25 C26 120.0(3) . .
C24 C25 C27 148.5(2) . .
C24 C25 C29 151.1(2) . .
C24 C25 C30 122.2(3) . .
C24 C25 O3 92.0(2) . .
C26 C25 C27 28.6(2) . .
C26 C25 C29 88.5(2) . .
C26 C25 C30 117.8(3) . .
C26 C25 O3 148.1(2) . .
C27 C25 C29 59.9(1) . .
C27 C25 C30 89.2(2) . .
C27 C25 O3 119.5(2) . .
C29 C25 C30 29.4(2) . .
C29 C25 O3 59.8(1) . .
C30 C25 O3 30.4(2) . .
C25 C26 C27 122.8(3) . .
C25 C26 C28 91.1(2) . .
C25 C26 C30 31.1(2) . .
C27 C26 C28 31.7(2) . .
C27 C26 C30 91.7(2) . .
C28 C26 C30 60.1(1) . .
C25 C27 C26 28.6(2) . .
C25 C27 C28 88.0(2) . .
C25 C27 C29 59.8(1) . .
C25 C27 C31 150.5(3) . .
C25 C27 C32 136.7(3) . .
C26 C27 C28 116.6(3) . .
C26 C27 C29 88.4(2) . .
C26 C27 C31 122.0(3) . .
C26 C27 C32 120.5(3) . .
C28 C27 C29 28.2(2) . .
C28 C27 C31 121.4(3) . .
C28 C27 C32 108.7(3) . .
C29 C27 C31 149.4(3) . .
C29 C27 C32 127.8(3) . .
C31 C27 C32 36.1(2) . .
C26 C28 C27 31.7(2) . .
C26 C28 C29 91.6(2) . .
C26 C28 C30 60.2(1) . .
C27 C28 C29 123.3(3) . .
C27 C28 C30 91.9(2) . .
C29 C28 C30 31.4(2) . .
C25 C29 C27 60.2(1) . .
C25 C29 C28 88.8(2) . .
C25 C29 C30 29.1(2) . .
C25 C29 O3 59.6(1) . .
C25 C29 C41 150.7(2) . .
C27 C29 C28 28.5(2) . .
C27 C29 C30 89.3(2) . .
C27 C29 O3 119.6(2) . .
C27 C29 C41 148.8(2) . .
C28 C29 C30 117.8(3) . .
C28 C29 O3 148.1(2) . .
C28 C29 C41 120.3(3) . .
C30 C29 O3 30.4(2) . .
C30 C29 C41 121.9(3) . .
O3 C29 C41 91.6(2) . .
C25 C30 C26 31.1(2) . .
C25 C30 C28 90.8(2) . .
C25 C30 C29 121.5(3) . .
C25 C30 O3 119.4(3) . .
C25 C30 C35 116.6(2) . .
C26 C30 C28 59.7(1) . .
C26 C30 C29 90.5(2) . .
C26 C30 O3 150.3(2) . .
C26 C30 C35 135.4(2) . .
C28 C30 C29 30.8(2) . .
C28 C30 O3 149.8(2) . .
C28 C30 C35 131.1(2) . .
C29 C30 O3 119.1(3) . .
C29 C30 C35 110.6(2) . .
O3 C30 C35 35.3(1) . .
C27 C31 C32 107.1(3) . .
C27 C31 C33 112.6(3) . .
C27 C31 C34 113.0(3) . .
C32 C31 C33 105.0(5) . .
C32 C31 C34 109.0(5) . .
C33 C31 C34 109.7(5) . .
C27 C32 C31 36.7(2) . .
C27 C32 C33 62.7(2) . .
C27 C32 C34 61.8(2) . .
C31 C32 C33 37.2(3) . .
C31 C32 C34 34.9(3) . .
C33 C32 C34 60.4(3) . .
C31 C33 C32 37.8(3) . .
C31 C33 C34 34.8(3) . .
C32 C33 C34 60.7(3) . .
C31 C34 C32 36.1(3) . .
C31 C34 C33 35.4(3) . .
C32 C34 C33 58.9(3) . .
NA O3 C25 125.7(1) . .
NA O3 C29 126.3(1) . .
NA O3 C30 133.0(2) . .
NA O3 C35 116.4(2) . .
NA O3 C36 80.7(1) . .
C25 O3 C29 60.7(1) . .
C25 O3 C30 30.2(2) . .
C25 O3 C35 110.3(2) . .
C25 O3 C36 133.8(1) . .
C29 O3 C30 30.5(2) . .
C29 O3 C35 105.0(2) . .
C29 O3 C36 138.0(1) . .
C30 O3 C35 110.5(2) . .
C30 O3 C36 146.2(2) . .
C35 O3 C36 36.6(2) . .
C30 C35 O3 34.2(1) . .
C30 C35 C36 142.3(2) . .
C30 C35 O4 116.1(2) . .
C30 C35 N1 170.5(2) . .
O3 C35 C36 108.8(3) . .
O3 C35 O4 82.4(2) . .
O3 C35 N1 138.1(2) . .
C36 C35 O4 26.3(2) . .
C36 C35 N1 29.3(2) . .
O4 C35 N1 55.7(1) . .
O3 C36 C35 34.6(1) . .
O3 C36 O4 86.0(2) . .
O3 C36 N1 151.3(3) . .
O3 C36 C37 122.1(2) . .
O3 C36 C39 174.8(2) . .
C35 C36 O4 120.6(3) . .
C35 C36 N1 116.7(3) . .
C35 C36 C37 87.5(2) . .
C35 C36 C39 149.5(3) . .
O4 C36 N1 122.7(3) . .
O4 C36 C37 151.9(3) . .
O4 C36 C39 89.8(2) . .
N1 C36 C37 29.2(2) . .
N1 C36 C39 33.0(2) . .
C37 C36 C39 62.1(2) . .
NA O4 C35 90.4(1) . .
NA O4 C36 122.2(2) . .
NA O4 N1 150.0(1) . .
C35 O4 C36 33.0(2) . .
C35 O4 N1 62.9(1) . .
C36 O4 N1 29.9(2) . .
C35 N1 C36 33.9(2) . .
C35 N1 O4 61.4(1) . .
C35 N1 C37 90.8(2) . .
C35 N1 C39 151.4(2) . .
C35 N1 C40 137.0(2) . .
C36 N1 O4 27.5(2) . .
C36 N1 C37 124.7(3) . .
C36 N1 C39 117.7(3) . .
C36 N1 C40 110.0(3) . .
O4 N1 C37 152.2(3) . .
O4 N1 C39 90.3(2) . .
O4 N1 C40 86.2(2) . .
C37 N1 C39 117.4(3) . .
C37 N1 C40 118.2(2) . .
C39 N1 C40 33.7(3) . .
C36 C37 N1 26.0(2) . .
C36 C37 C38 124.8(3) . .
N1 C37 C38 114.9(3) . .
C36 C39 N1 29.4(2) . .
C36 C39 C40 106.9(3) . .
N1 C39 C40 112.3(4) . .
N1 C40 C39 34.0(2) . .
C29 C41 C42 111.2(3) . .
C41 C42 C43 120.4(3) . .
C41 C42 C44 149.1(3) . .
C41 C42 C46 150.5(2) . .
C41 C42 C47 121.4(3) . .
C41 C42 O5 91.0(2) . .
C43 C42 C44 28.7(2) . .
C43 C42 C46 88.8(2) . .
C43 C42 C47 118.1(3) . .
C43 C42 O5 148.5(2) . .
C44 C42 C46 60.2(1) . .
C44 C42 C47 89.5(2) . .
C44 C42 O5 119.9(2) . .
C46 C42 C47 29.5(2) . .
C46 C42 O5 60.0(1) . .
C47 C42 O5 30.6(2) . .
C42 C43 C44 122.7(3) . .
C42 C43 C45 91.0(2) . .
C42 C43 C47 30.8(2) . .
C44 C43 C45 31.8(2) . .
C44 C43 C47 91.9(2) . .
C45 C43 C47 60.2(1) . .
C42 C44 C43 28.7(2) . .
C42 C44 C45 87.9(2) . .
C42 C44 C46 59.7(1) . .
C42 C44 C48 150.7(3) . .
C42 C44 C51 139.3(2) . .
C43 C44 C45 116.5(3) . .
C43 C44 C46 88.3(2) . .
C43 C44 C48 122.3(3) . .
C43 C44 C51 124.6(3) . .
C45 C44 C46 28.2(2) . .
C45 C44 C48 121.2(3) . .
C45 C44 C51 105.6(2) . .
C46 C44 C48 149.3(3) . .
C46 C44 C51 126.1(2) . .
C48 C44 C51 36.0(2) . .
C43 C45 C44 31.7(2) . .
C43 C45 C46 91.6(2) . .
C43 C45 C47 60.1(1) . .
C44 C45 C46 123.3(3) . .
C44 C45 C47 91.8(2) . .
C46 C45 C47 31.6(2) . .
C42 C46 C44 60.1(1) . .
C42 C46 C45 88.6(2) . .
C42 C46 C47 29.0(2) . .
C42 C46 O5 59.4(1) . .
C42 C46 C65 149.9(2) . .
C42 C46 C66 131.7(2) . .
C44 C46 C45 28.5(2) . .
C44 C46 C47 88.9(2) . .
C44 C46 O5 119.2(2) . .
C44 C46 C65 148.1(2) . .
C44 C46 C66 127.0(2) . .
C45 C46 C47 117.3(3) . .
C45 C46 O5 147.4(3) . .
C45 C46 C65 120.2(3) . .
C45 C46 C66 109.0(2) . .
C47 C46 O5 30.4(2) . .
C47 C46 C65 122.3(3) . .
C47 C46 C66 118.3(2) . .
O5 C46 C65 92.4(2) . .
O5 C46 C66 98.0(1) . .
C65 C46 C66 34.9(2) . .
C42 C47 C43 31.0(2) . .
C42 C47 C45 90.7(2) . .
C42 C47 C46 121.6(3) . .
C42 C47 O5 119.3(3) . .
C42 C47 C52 122.9(2) . .
C43 C47 C45 59.7(1) . .
C43 C47 C46 90.7(2) . .
C43 C47 O5 150.1(2) . .
C43 C47 C52 140.9(2) . .
C45 C47 C46 31.1(2) . .
C45 C47 O5 149.8(2) . .
C45 C47 C52 128.2(2) . .
C46 C47 O5 119.1(3) . .
C46 C47 C52 106.3(2) . .
O5 C47 C52 33.3(1) . .
C44 C48 C49 110.4(3) . .
C44 C48 C50 112.5(3) . .
C44 C48 C51 108.3(3) . .
C49 C48 C50 107.8(4) . .
C49 C48 C51 108.4(3) . .
C50 C48 C51 109.4(4) . .
C48 C49 C50 35.9(2) . .
C48 C49 C51 35.9(2) . .
C50 C49 C51 60.5(2) . .
C48 C50 C49 36.3(2) . .
C48 C50 C51 35.6(2) . .
C49 C50 C51 60.3(2) . .
C44 C51 C48 35.7(2) . .
C44 C51 C49 60.6(2) . .
C44 C51 C50 61.1(2) . .
C48 C51 C49 35.7(2) . .
C48 C51 C50 35.0(2) . .
C49 C51 C50 59.2(2) . .
NA O5 C42 127.3(1) . .
NA O5 C46 124.6(1) . .
NA O5 C47 133.1(2) . .
NA O5 C52 110.5(2) . .
C42 O5 C46 60.6(1) . .
C42 O5 C47 30.1(2) . .
C42 O5 C52 118.9(2) . .
C46 O5 C47 30.5(2) . .
C46 O5 C52 103.4(2) . .
C47 O5 C52 114.2(2) . .
C47 C52 O5 32.5(1) . .
C47 C52 P2 113.0(2) . .
O5 C52 P2 115.2(2) . .
C52 P2 O6 113.6(1) . .
C52 P2 C53 100.0(2) . .
C52 P2 C59 108.9(2) . .
O6 P2 C53 113.6(2) . .
O6 P2 C59 111.5(2) . .
C53 P2 C59 108.5(2) . .
P2 C53 C54 123.1(3) . .
P2 C53 C55 152.9(2) . .
P2 C53 C57 147.6(2) . .
P2 C53 C58 118.0(3) . .
C54 C53 C55 29.9(2) . .
C54 C53 C57 89.1(3) . .
C54 C53 C58 118.8(3) . .
C55 C53 C57 59.2(2) . .
C55 C53 C58 89.0(3) . .
C57 C53 C58 29.8(2) . .
C53 C54 C55 120.3(4) . .
C53 C54 C56 90.6(3) . .
C53 C54 C58 30.4(2) . .
C55 C54 C56 29.7(2) . .
C55 C54 C58 90.0(3) . .
C56 C54 C58 60.3(2) . .
C53 C55 C54 29.8(2) . .
C53 C55 C56 90.1(3) . .
C53 C55 C57 60.2(2) . .
C54 C55 C56 119.9(4) . .
C54 C55 C57 90.0(3) . .
C56 C55 C57 29.9(2) . .
C54 C56 C55 30.4(2) . .
C54 C56 C57 90.1(3) . .
C54 C56 C58 59.7(2) . .
C55 C56 C57 120.5(4) . .
C55 C56 C58 90.1(3) . .
C57 C56 C58 30.4(2) . .
C53 C57 C55 60.6(2) . .
C53 C57 C56 90.2(3) . .
C53 C57 C58 29.3(2) . .
C55 C57 C56 29.6(2) . .
C55 C57 C58 90.0(3) . .
C56 C57 C58 119.6(4) . .
C53 C58 C54 30.8(2) . .
C53 C58 C56 90.8(3) . .
C53 C58 C57 120.9(4) . .
C54 C58 C56 60.0(2) . .
C54 C58 C57 90.1(3) . .
C56 C58 C57 30.1(2) . .
P2 C59 C60 117.1(3) . .
P2 C59 C61 146.7(2) . .
P2 C59 C63 154.3(2) . .
P2 C59 C64 124.6(3) . .
C60 C59 C61 29.7(2) . .
C60 C59 C63 88.6(3) . .
C60 C59 C64 118.3(3) . .
C61 C59 C63 59.0(2) . .
C61 C59 C64 88.7(2) . .
C63 C59 C64 29.7(2) . .
C59 C60 C61 120.6(3) . .
C59 C60 C62 91.2(2) . .
C59 C60 C64 30.8(2) . .
C61 C60 C62 29.4(2) . .
C61 C60 C64 89.8(3) . .
C62 C60 C64 60.3(2) . .
C59 C61 C60 29.7(2) . .
C59 C61 C62 90.7(3) . .
C59 C61 C63 60.3(2) . .
C60 C61 C62 120.4(4) . .
C60 C61 C63 90.1(3) . .
C62 C61 C63 30.4(2) . .
C60 C62 C61 30.1(2) . .
C60 C62 C63 89.7(3) . .
C60 C62 C64 60.0(2) . .
C61 C62 C63 119.9(4) . .
C61 C62 C64 90.1(3) . .
C63 C62 C64 29.8(2) . .
C59 C63 C61 60.7(2) . .
C59 C63 C62 90.5(3) . .
C59 C63 C64 30.0(2) . .
C61 C63 C62 29.8(2) . .
C61 C63 C64 90.6(3) . .
C62 C63 C64 120.4(4) . .
C59 C64 C60 30.8(2) . .
C59 C64 C62 90.5(2) . .
C59 C64 C63 120.3(3) . .
C60 C64 C62 59.7(2) . .
C60 C64 C63 89.5(3) . .
C62 C64 C63 29.8(2) . .
C46 C65 C66 110.1(3) . .
C46 C66 C65 35.0(2) . .
C46 C66 C67 108.0(2) . .
C46 C66 C68 128.4(2) . .
C46 C66 C70 136.7(2) . .
C46 C66 C71 121.5(2) . .
C46 C66 O7 99.5(1) . .
C65 C66 C67 119.8(3) . .
C65 C66 C68 148.3(2) . .
C65 C66 C70 151.4(2) . .
C65 C66 C71 122.8(3) . .
C65 C66 O7 92.3(2) . .
C67 C66 C68 28.6(2) . .
C67 C66 C70 88.5(2) . .
C67 C66 C71 117.3(3) . .
C67 C66 O7 147.8(3) . .
C68 C66 C70 59.9(1) . .
C68 C66 C71 88.8(2) . .
C68 C66 O7 119.4(2) . .
C70 C66 C71 29.0(2) . .
C70 C66 O7 59.7(1) . .
C71 C66 O7 30.8(2) . .
C66 C67 C68 122.7(3) . .
C66 C67 C69 91.2(2) . .
C66 C67 C71 31.2(2) . .
C68 C67 C69 31.5(2) . .
C68 C67 C71 91.5(2) . .
C69 C67 C71 60.1(1) . .
C66 C68 C67 28.8(2) . .
C66 C68 C69 88.3(2) . .
C66 C68 C70 59.7(1) . .
C66 C68 C72 150.6(2) . .
C66 C68 C74 138.2(2) . .
C67 C68 C69 117.0(3) . .
C67 C68 C70 88.4(2) . .
C67 C68 C72 122.1(3) . .
C67 C68 C74 123.2(2) . .
C69 C68 C70 28.6(2) . .
C69 C68 C72 120.7(3) . .
C69 C68 C74 105.3(2) . .
C70 C68 C72 149.1(3) . .
C70 C68 C74 125.2(2) . .
C72 C68 C74 35.8(2) . .
C67 C69 C68 31.5(2) . .
C67 C69 C70 91.2(2) . .
C67 C69 C71 60.1(1) . .
C68 C69 C70 122.6(3) . .
C68 C69 C71 91.5(2) . .
C70 C69 C71 31.1(2) . .
C66 C70 C68 60.4(1) . .
C66 C70 C69 89.1(2) . .
C66 C70 C71 28.9(2) . .
C66 C70 O7 59.5(1) . .
C66 C70 C82 150.2(2) . .
C68 C70 C69 28.7(2) . .
C68 C70 C71 89.2(2) . .
C68 C70 O7 119.6(2) . .
C68 C70 C82 149.1(2) . .
C69 C70 C71 117.9(3) . .
C69 C70 O7 148.2(2) . .
C69 C70 C82 120.5(3) . .
C71 C70 O7 30.6(2) . .
C71 C70 C82 121.6(3) . .
O7 C70 C82 91.3(2) . .
C66 C71 C67 31.5(2) . .
C66 C71 C69 91.2(2) . .
C66 C71 C70 122.1(3) . .
C66 C71 O7 118.8(3) . .
C66 C71 C76 113.4(2) . .
C67 C71 C69 59.8(1) . .
C67 C71 C70 90.8(2) . .
C67 C71 O7 150.0(2) . .
C67 C71 C76 132.8(2) . .
C69 C71 C70 31.0(2) . .
C69 C71 O7 149.9(2) . .
C69 C71 C76 132.3(2) . .
C70 C71 O7 119.1(3) . .
C70 C71 C76 112.8(2) . .
O7 C71 C76 35.1(1) . .
C68 C72 C73 112.3(3) . .
C68 C72 C74 108.2(3) . .
C68 C72 C75 111.0(3) . .
C73 C72 C74 108.2(3) . .
C73 C72 C75 108.6(3) . .
C74 C72 C75 108.4(3) . .
C72 C73 C74 35.8(2) . .
C72 C73 C75 35.5(2) . .
C74 C73 C75 59.8(2) . .
C68 C74 C72 36.1(2) . .
C68 C74 C73 61.9(2) . .
C68 C74 C75 61.2(2) . .
C72 C74 C73 36.0(2) . .
C72 C74 C75 35.8(2) . .
C73 C74 C75 60.2(2) . .
C72 C75 C73 35.8(2) . .
C72 C75 C74 35.8(2) . .
C73 C75 C74 60.0(2) . .
NA O7 C66 124.4(1) . .
NA O7 C70 126.7(1) . .
NA O7 C71 132.2(2) . .
NA O7 C76 116.8(2) . .
NA O7 C77 81.8(1) . .
C66 O7 C70 60.8(1) . .
C66 O7 C71 30.5(2) . .
C66 O7 C76 108.3(2) . .
C66 O7 C77 126.2(1) . .
C70 O7 C71 30.3(2) . .
C70 O7 C76 107.5(2) . .
C70 O7 C77 143.2(2) . .
C71 O7 C76 111.1(2) . .
C71 O7 C77 144.0(2) . .
C76 O7 C77 36.7(2) . .
C71 C76 O7 33.9(1) . .
C71 C76 C77 139.0(3) . .
C71 C76 O8 113.7(2) . .
C71 C76 N2 163.4(2) . .
O7 C76 C77 108.2(3) . .
O7 C76 O8 81.9(2) . .
O7 C76 N2 137.7(2) . .
C77 C76 O8 26.4(2) . .
C77 C76 N2 29.5(2) . .
O8 C76 N2 55.8(1) . .
O7 C77 C76 35.0(2) . .
O7 C77 O8 86.0(2) . .
O7 C77 N2 152.1(3) . .
O7 C77 C78 123.0(2) . .
O7 C77 C80 174.7(2) . .
C76 C77 O8 121.0(3) . .
C76 C77 N2 117.2(3) . .
C76 C77 C78 88.1(2) . .
C76 C77 C80 149.6(3) . .
O8 C77 N2 121.8(3) . .
O8 C77 C78 150.9(3) . .
O8 C77 C80 89.4(2) . .
N2 C77 C78 29.1(2) . .
N2 C77 C80 32.4(2) . .
C78 C77 C80 61.5(2) . .
NA O8 C76 88.7(1) . .
NA O8 C77 120.2(2) . .
NA O8 N2 148.8(1) . .
C76 O8 C77 32.6(2) . .
C76 O8 N2 63.1(1) . .
C77 O8 N2 30.4(2) . .
C76 N2 C77 33.3(2) . .
C76 N2 O8 61.1(1) . .
C76 N2 C78 90.9(2) . .
C76 N2 C79 96.7(2) . .
C76 N2 C80 151.3(3) . .
C76 N2 C81 132.8(2) . .
C77 N2 O8 27.8(2) . .
C77 N2 C78 124.2(3) . .
C77 N2 C79 124.0(3) . .
C77 N2 C80 118.0(3) . .
C77 N2 C81 108.9(3) . .
O8 N2 C78 151.9(2) . .
O8 N2 C79 142.6(2) . .
O8 N2 C80 90.3(2) . .
O8 N2 C81 86.4(2) . .
C78 N2 C79 34.6(2) . .
C78 N2 C80 117.6(3) . .
C78 N2 C81 114.3(3) . .
C79 N2 C80 108.2(3) . .
C79 N2 C81 127.1(2) . .
C80 N2 C81 34.8(3) . .
C77 C78 N2 26.6(2) . .
C77 C78 C79 114.6(3) . .
N2 C78 C79 111.7(3) . .
N2 C79 C78 33.7(2) . .
C77 C80 N2 29.5(2) . .
C77 C80 C81 105.5(4) . .
N2 C80 C81 111.8(5) . .
N2 C81 C80 33.5(2) . .
C1 C82 C70 111.4(3) . .
F1 B F2 111.2(4) . .
F1 B F3 112.4(4) . .
F1 B F4 106.7(3) . .
F2 B F3 109.2(4) . .
F2 B F4 109.4(4) . .
F3 B F4 107.9(4) . .
B F1 F2 34.5(2) . .
B F1 F3 33.6(3) . .
B F1 F4 37.1(2) . .
F2 F1 F3 58.9(1) . .
F2 F1 F4 60.6(1) . .
F3 F1 F4 59.5(1) . .
B F2 F1 34.3(3) . .
B F2 F3 35.1(2) . .
B F2 F4 35.6(3) . .
F1 F2 F3 60.5(1) . .
F1 F2 F4 58.7(1) . .
F3 F2 F4 59.4(1) . .
B F3 F1 34.0(2) . .
B F3 F2 35.7(2) . .
B F3 F4 36.7(3) . .
F1 F3 F2 60.6(1) . .
F1 F3 F4 59.3(1) . .
F2 F3 F4 61.1(1) . .
B F4 F1 36.2(2) . .
B F4 F2 35.0(2) . .
B F4 F3 35.4(3) . .
F1 F4 F2 60.7(1) . .
F1 F4 F3 61.2(1) . .
F2 F4 F3 59.4(1) . .
C84 C83 C84a 52.1(6) . .
C83 C84 C85 125.5(8) . .
C83 C84 C84a 78.5(8) . .
C85 C84 C84a 47.0(6) . .
C84 C85 C86 174.8(6) . .
C84 C85 C86 128.0(7) . 3_677
C84 C85 C84a 51.7(6) . .
C86 C85 C86 51.9(7) . 3_677
C86 C85 C84a 127.9(8) . .
C86 C85 C84a 175.4(9) 3_677 .
C85 C86 C85 128.1(7) . 3_677
C85 C86 C86 48.5(7) . 3_677
C85 C86 C84a 128.1(6) . 3_677
C85 C86 C86 79(1) 3_677 3_677
C85 C86 C84a 2.3(4) 3_677 3_677
C86 C86 C84a 79.6(9) 3_677 3_677
C83 C84a C84 49.4(6) . .
C83 C84a C85 130.7(9) . .
C83 C84a C86 130.6(7) . 3_677
C84 C84a C85 81.3(9) . .
C84 C84a C86 81.2(7) . 3_677
C85 C84a C86 2.3(4) . 3_677
C2 C1 C6 117.6(3) . .
C2 C1 C82 120.3(3) . .
C6 C1 C82 122.1(3) . .
C1 C2 C3 123.2(3) . .
C2 C3 C4 116.2(3) . .
C2 C3 C7 122.9(3) . .
C4 C3 C7 120.9(3) . .
C3 C4 C5 123.7(3) . .
C4 C5 C6 117.2(3) . .
C4 C5 C24 120.4(3) . .
C6 C5 C24 122.3(3) . .
C1 C6 C5 121.7(3) . .
C1 C6 O1 118.4(3) . .
C5 C6 O1 119.8(3) . .
C3 C7 C8 111.3(3) . .
C3 C7 C9 112.7(3) . .
C3 C7 C10 107.8(3) . .
C8 C7 C9 108.0(4) . .
C8 C7 C10 108.3(4) . .
C9 C7 C10 108.6(3) . .
C6 O1 C11 114.2(2) . .
O1 C11 P1 112.9(2) . .
C11 P1 O2 113.8(2) . .
C11 P1 C12 109.4(2) . .
C11 P1 C18 100.7(1) . .
O2 P1 C12 112.7(1) . .
O2 P1 C18 113.3(2) . .
C12 P1 C18 106.0(2) . .
P1 C12 C13 124.7(3) . .
P1 C12 C17 117.7(3) . .
C13 C12 C17 117.5(3) . .
C12 C13 C14 120.9(3) . .
C13 C14 C15 120.1(4) . .
C14 C15 C16 119.8(4) . .
C15 C16 C17 120.1(4) . .
C12 C17 C16 121.5(4) . .
P1 C18 C19 118.2(3) . .
P1 C18 C23 122.8(3) . .
C19 C18 C23 119.0(3) . .
C18 C19 C20 120.7(4) . .
C19 C20 C21 119.9(4) . .
C20 C21 C22 120.2(4) . .
C21 C22 C23 119.9(4) . .
C18 C23 C22 120.3(4) . .
C5 C24 C25 110.0(2) . .
C24 C25 C26 120.0(3) . .
C24 C25 C30 122.2(3) . .
C26 C25 C30 117.8(3) . .
C25 C26 C27 122.8(3) . .
C26 C27 C28 116.6(3) . .
C26 C27 C31 122.0(3) . .
C28 C27 C31 121.4(3) . .
C27 C28 C29 123.3(3) . .
C28 C29 C30 117.8(3) . .
C28 C29 C41 120.3(3) . .
C30 C29 C41 121.9(3) . .
C25 C30 C29 121.5(3) . .
C25 C30 O3 119.4(3) . .
C29 C30 O3 119.1(3) . .
C27 C31 C32 107.1(3) . .
C27 C31 C33 112.6(3) . .
C27 C31 C34 113.0(3) . .
C32 C31 C33 105.0(5) . .
C32 C31 C34 109.0(5) . .
C33 C31 C34 109.7(5) . .
C30 O3 C35 110.5(2) . .
O3 C35 C36 108.8(3) . .
C35 C36 O4 120.6(3) . .
C35 C36 N1 116.7(3) . .
O4 C36 N1 122.7(3) . .
C36 N1 C37 124.7(3) . .
C36 N1 C39 117.7(3) . .
C37 N1 C39 117.4(3) . .
N1 C37 C38 114.9(3) . .
N1 C39 C40 112.3(4) . .
C29 C41 C42 111.2(3) . .
C41 C42 C43 120.4(3) . .
C41 C42 C47 121.4(3) . .
C43 C42 C47 118.1(3) . .
C42 C43 C44 122.7(3) . .
C43 C44 C45 116.5(3) . .
C43 C44 C48 122.3(3) . .
C45 C44 C48 121.2(3) . .
C44 C45 C46 123.3(3) . .
C45 C46 C47 117.3(3) . .
C45 C46 C65 120.2(3) . .
C47 C46 C65 122.3(3) . .
C42 C47 C46 121.6(3) . .
C42 C47 O5 119.3(3) . .
C46 C47 O5 119.1(3) . .
C44 C48 C49 110.4(3) . .
C44 C48 C50 112.5(3) . .
C44 C48 C51 108.3(3) . .
C49 C48 C50 107.8(4) . .
C49 C48 C51 108.4(3) . .
C50 C48 C51 109.4(4) . .
C47 O5 C52 114.2(2) . .
O5 C52 P2 115.2(2) . .
C52 P2 O6 113.6(1) . .
C52 P2 C53 100.0(2) . .
C52 P2 C59 108.9(2) . .
O6 P2 C53 113.6(2) . .
O6 P2 C59 111.5(2) . .
C53 P2 C59 108.5(2) . .
P2 C53 C54 123.1(3) . .
P2 C53 C58 118.0(3) . .
C54 C53 C58 118.8(3) . .
C53 C54 C55 120.3(4) . .
C54 C55 C56 119.9(4) . .
C55 C56 C57 120.5(4) . .
C56 C57 C58 119.6(4) . .
C53 C58 C57 120.9(4) . .
P2 C59 C60 117.1(3) . .
P2 C59 C64 124.6(3) . .
C60 C59 C64 118.3(3) . .
C59 C60 C61 120.6(3) . .
C60 C61 C62 120.4(4) . .
C61 C62 C63 119.9(4) . .
C62 C63 C64 120.4(4) . .
C59 C64 C63 120.3(3) . .
C46 C65 C66 110.1(3) . .
C65 C66 C67 119.8(3) . .
C65 C66 C71 122.8(3) . .
C67 C66 C71 117.3(3) . .
C66 C67 C68 122.7(3) . .
C67 C68 C69 117.0(3) . .
C67 C68 C72 122.1(3) . .
C69 C68 C72 120.7(3) . .
C68 C69 C70 122.6(3) . .
C69 C70 C71 117.9(3) . .
C69 C70 C82 120.5(3) . .
C71 C70 C82 121.6(3) . .
C66 C71 C70 122.1(3) . .
C66 C71 O7 118.8(3) . .
C70 C71 O7 119.1(3) . .
C68 C72 C73 112.3(3) . .
C68 C72 C74 108.2(3) . .
C68 C72 C75 111.0(3) . .
C73 C72 C74 108.2(3) . .
C73 C72 C75 108.6(3) . .
C74 C72 C75 108.4(3) . .
C71 O7 C76 111.1(2) . .
O7 C76 C77 108.2(3) . .
C76 C77 O8 121.0(3) . .
C76 C77 N2 117.2(3) . .
O8 C77 N2 121.8(3) . .
C77 N2 C78 124.2(3) . .
C77 N2 C80 118.0(3) . .
C78 N2 C80 117.6(3) . .
N2 C78 C79 111.7(3) . .
N2 C80 C81 111.8(5) . .
C1 C82 C70 111.4(3) . .
F1 B F2 111.2(4) . .
F1 B F3 112.4(4) . .
F1 B F4 106.7(3) . .
F2 B F3 109.2(4) . .
F2 B F4 109.4(4) . .
F3 B F4 107.9(4) . .
C84 C83 C84a 52.1(6) . .
C83 C84 C85 125.5(8) . .
C83 C84 C84a 78.5(8) . .
C85 C84 C84a 47.0(6) . .
C84 C85 C86 174.8(6) . .
C84 C85 C86 128.0(7) . 3_677
C84 C85 C84a 51.7(6) . .
C86 C85 C86 51.9(7) . 3_677
C86 C85 C84a 127.9(8) . .
C86 C85 C84a 175.4(9) 3_677 .
C85 C86 C85 128.1(7) . 3_677
C85 C86 C86 48.5(7) . 3_677
C85 C86 C86 79(1) 3_677 3_677
C83 C84a C84 49.4(6) . .
C83 C84a C85 130.7(9) . .
C84 C84a C85 81.3(9) . .

loop_
_geom_bond_atom_site_label_1
_geom_bond_atom_site_label_2
_geom_bond_distance
_geom_bond_site_symmetry_2
NA O1 2.387(2) .
NA O3 2.413(2) .
NA O4 2.282(2) .
NA O5 2.396(2) .
NA O7 2.370(2) .
NA O8 2.305(3) .
C1 C2 1.392(5) .
C1 C3 2.449(5) .
C1 C5 2.446(4) .
C1 C6 1.402(4) .
C1 O1 2.413(4) .
C1 C82 1.519(4) .
C2 C3 1.392(5) .
C2 C4 2.372(5) .
C2 C6 2.390(5) .
C3 C4 1.403(5) .
C3 C5 2.458(5) .
C3 C7 1.530(5) .
C3 C10 2.483(5) .
C4 C5 1.385(5) .
C4 C6 2.376(5) .
C5 C6 1.398(4) .
C5 O1 2.427(4) .
C5 C24 1.530(4) .
C6 O1 1.407(4) .
C6 C11 2.404(4) .
C7 C8 1.541(6) .
C7 C9 1.528(5) .
C7 C10 1.544(6) .
C8 C9 2.483(7) .
C9 C10 2.495(6) .
O1 C11 1.455(4) .
C11 P1 1.823(3) .
P1 O2 1.483(2) .
P1 C12 1.797(4) .
P1 C18 1.820(3) .
C12 C13 1.395(5) .
C12 C14 2.419(5) .
C12 C16 2.424(5) .
C12 C17 1.394(5) .
C13 C14 1.386(5) .
C13 C15 2.403(5) .
C13 C17 2.385(5) .
C14 C15 1.387(6) .
C14 C16 2.383(6) .
C15 C16 1.367(6) .
C15 C17 2.385(6) .
C16 C17 1.385(6) .
C18 C19 1.371(5) .
C18 C20 2.401(5) .
C18 C22 2.420(5) .
C18 C23 1.388(5) .
C19 C20 1.391(6) .
C19 C21 2.400(6) .
C19 C23 2.377(6) .
C20 C21 1.382(6) .
C20 C22 2.376(7) .
C21 C22 1.360(6) .
C21 C23 2.391(5) .
C22 C23 1.403(5) .
C24 C25 1.524(5) .
C25 C26 1.398(5) .
C25 C27 2.457(5) .
C25 C29 2.447(4) .
C25 C30 1.397(4) .
C25 O3 2.421(4) .
C26 C27 1.400(5) .
C26 C28 2.381(5) .
C26 C30 2.394(5) .
C27 C28 1.399(5) .
C27 C29 2.449(5) .
C27 C31 1.541(5) .
C27 C32 2.463(6) .
C28 C29 1.384(4) .
C28 C30 2.390(5) .
C29 C30 1.408(4) .
C29 O3 2.426(4) .
C29 C41 1.532(5) .
C30 O3 1.406(4) .
C30 C35 2.343(5) .
C31 C32 1.519(7) .
C31 C33 1.496(6) .
C31 C34 1.473(6) .
C32 C33 2.392(9) .
C32 C34 2.44(1) .
C33 C34 2.428(8) .
O3 C35 1.445(4) .
O3 C36 2.409(4) .
C35 C36 1.517(5) .
C35 O4 2.394(4) .
C35 N1 2.428(4) .
C36 O4 1.235(4) .
C36 N1 1.332(4) .
C36 C37 2.495(5) .
C36 C39 2.406(5) .
O4 N1 2.253(4) .
N1 C37 1.483(5) .
N1 C39 1.478(5) .
N1 C40 2.446(6) .
C37 C38 1.489(6) .
C39 C40 1.466(8) .
C41 C42 1.525(4) .
C42 C43 1.400(5) .
C42 C44 2.457(5) .
C42 C46 2.447(5) .
C42 C47 1.391(5) .
C42 O5 2.418(4) .
C43 C44 1.400(5) .
C43 C45 2.384(5) .
C43 C47 2.394(5) .
C44 C45 1.403(5) .
C44 C46 2.460(5) .
C44 C48 1.531(5) .
C44 C51 2.490(5) .
C45 C46 1.392(5) .
C45 C47 2.395(4) .
C46 C47 1.412(4) .
C46 O5 2.434(4) .
C46 C65 1.524(5) .
C46 C66 2.496(5) .
C47 O5 1.410(4) .
C47 C52 2.392(5) .
C48 C49 1.533(6) .
C48 C50 1.519(6) .
C48 C51 1.542(6) .
C49 C50 2.466(7) .
C49 C51 2.494(7) .
C50 C51 2.499(7) .
O5 C52 1.439(4) .
C52 P2 1.839(3) .
P2 O6 1.481(2) .
P2 C53 1.817(4) .
P2 C59 1.816(4) .
C53 C54 1.400(5) .
C53 C55 2.430(5) .
C53 C57 2.419(6) .
C53 C58 1.381(5) .
C54 C55 1.402(5) .
C54 C56 2.402(6) .
C54 C58 2.394(5) .
C55 C56 1.373(6) .
C55 C57 2.396(6) .
C56 C57 1.387(6) .
C56 C58 2.407(6) .
C57 C58 1.399(6) .
C59 C60 1.397(5) .
C59 C61 2.423(5) .
C59 C63 2.415(5) .
C59 C64 1.398(5) .
C60 C61 1.393(6) .
C60 C62 2.394(6) .
C60 C64 2.399(5) .
C61 C62 1.365(6) .
C61 C63 2.382(6) .
C62 C63 1.388(6) .
C62 C64 2.408(6) .
C63 C64 1.387(5) .
C65 C66 1.522(5) .
C66 C67 1.404(5) .
C66 C68 2.455(5) .
C66 C70 2.438(5) .
C66 C71 1.391(4) .
C66 O7 2.406(4) .
C67 C68 1.395(5) .
C67 C69 2.379(5) .
C67 C71 2.387(4) .
C68 C69 1.395(4) .
C68 C70 2.444(4) .
C68 C72 1.537(5) .
C68 C74 2.481(5) .
C69 C70 1.391(4) .
C69 C71 2.387(5) .
C70 C71 1.395(5) .
C70 O7 2.413(4) .
C70 C82 1.537(4) .
C71 O7 1.404(4) .
C71 C76 2.350(5) .
C72 C73 1.535(5) .
C72 C74 1.526(6) .
C72 C75 1.525(6) .
C73 C74 2.480(7) .
C73 C75 2.486(6) .
C74 C75 2.475(7) .
O7 C76 1.447(4) .
O7 C77 2.393(4) .
C76 C77 1.506(5) .
C76 O8 2.395(4) .
C76 N2 2.439(5) .
C77 O8 1.241(4) .
C77 N2 1.349(4) .
C77 C78 2.490(5) .
C77 C80 2.417(6) .
O8 N2 2.264(4) .
N2 C78 1.467(5) .
N2 C79 2.458(6) .
N2 C80 1.468(5) .
N2 C81 2.473(6) .
C78 C79 1.503(6) .
C80 C81 1.518(8) .
B F1 1.378(6) .
B F2 1.386(5) .
B F3 1.363(6) .
B F4 1.408(6) .
F1 F2 2.281(3) .
F1 F3 2.277(4) .
F1 F4 2.236(4) .
F2 F3 2.241(4) .
F2 F4 2.279(3) .
F3 F4 2.240(4) .
C83 C84 1.27(1) .
C83 C84a 1.64(1) .
C84 C85 1.66(1) .
C84 C84a 1.32(1) .
C85 C86 1.60(1) .
C85 C86 1.22(1) 3_677
C85 C84a 1.23(1) .
C86 C86 1.28(2) 3_677
C86 C84a 2.44(1) 3_677
C1 C2 1.392(5) .
C1 C6 1.402(4) .
C1 C82 1.519(4) .
C2 C3 1.392(5) .
C3 C4 1.403(5) .
C3 C7 1.530(5) .
C4 C5 1.385(5) .
C5 C6 1.398(4) .
C5 C24 1.530(4) .
C6 O1 1.407(4) .
C7 C8 1.541(6) .
C7 C9 1.528(5) .
C7 C10 1.544(6) .
O1 C11 1.455(4) .
C11 P1 1.823(3) .
P1 O2 1.483(2) .
P1 C12 1.797(4) .
P1 C18 1.820(3) .
C12 C13 1.395(5) .
C12 C17 1.394(5) .
C13 C14 1.386(5) .
C14 C15 1.387(6) .
C15 C16 1.367(6) .
C16 C17 1.385(6) .
C18 C19 1.371(5) .
C18 C23 1.388(5) .
C19 C20 1.391(6) .
C20 C21 1.382(6) .
C21 C22 1.360(6) .
C22 C23 1.403(5) .
C24 C25 1.524(5) .
C25 C26 1.398(5) .
C25 C30 1.397(4) .
C26 C27 1.400(5) .
C27 C28 1.399(5) .
C27 C31 1.541(5) .
C28 C29 1.384(4) .
C29 C30 1.408(4) .
C29 C41 1.532(5) .
C30 O3 1.406(4) .
C31 C32 1.519(7) .
C31 C33 1.496(6) .
C31 C34 1.473(6) .
O3 C35 1.445(4) .
C35 C36 1.517(5) .
C36 O4 1.235(4) .
C36 N1 1.332(4) .
N1 C37 1.483(5) .
N1 C39 1.478(5) .
C37 C38 1.489(6) .
C39 C40 1.466(8) .
C41 C42 1.525(4) .
C42 C43 1.400(5) .
C42 C47 1.391(5) .
C43 C44 1.400(5) .
C44 C45 1.403(5) .
C44 C48 1.531(5) .
C45 C46 1.392(5) .
C46 C47 1.412(4) .
C46 C65 1.524(5) .
C47 O5 1.410(4) .
C48 C49 1.533(6) .
C48 C50 1.519(6) .
C48 C51 1.542(6) .
O5 C52 1.439(4) .
C52 P2 1.839(3) .
P2 O6 1.481(2) .
P2 C53 1.817(4) .
P2 C59 1.816(4) .
C53 C54 1.400(5) .
C53 C58 1.381(5) .
C54 C55 1.402(5) .
C55 C56 1.373(6) .
C56 C57 1.387(6) .
C57 C58 1.399(6) .
C59 C60 1.397(5) .
C59 C64 1.398(5) .
C60 C61 1.393(6) .
C61 C62 1.365(6) .
C62 C63 1.388(6) .
C63 C64 1.387(5) .
C65 C66 1.522(5) .
C66 C67 1.404(5) .
C66 C71 1.391(4) .
C67 C68 1.395(5) .
C68 C69 1.395(4) .
C68 C72 1.537(5) .
C69 C70 1.391(4) .
C70 C71 1.395(5) .
C70 C82 1.537(4) .
C71 O7 1.404(4) .
C72 C73 1.535(5) .
C72 C74 1.526(6) .
C72 C75 1.525(6) .
O7 C76 1.447(4) .
C76 C77 1.506(5) .
C77 O8 1.241(4) .
C77 N2 1.349(4) .
N2 C78 1.467(5) .
N2 C80 1.468(5) .
C78 C79 1.503(6) .
C80 C81 1.518(8) .
B F1 1.378(6) .
B F2 1.386(5) .
B F3 1.363(6) .
B F4 1.408(6) .
C83 C84 1.27(1) .
C83 C84a 1.64(1) .
C84 C85 1.66(1) .
C84 C84a 1.32(1) .
C85 C86 1.60(1) .
C85 C86 1.22(1) 3_677
C85 C84a 1.23(1) .
C86 C86 1.28(2) 3_677
